data_1516905
loop_
_publ_author_name
'Jing Jin'
'Yu Ding'
'Yuan-Yuan Gong'
'Sheng-Mei Cong'
'Yu-Xian Chi'
'Guang-Ning Zhang'
'Shu-Yun Niu'

_publ_section_title
;
 Synthesis, structure and surface photo-electric property of Ni(II)
 complexes
;
_journal_name_full
;
Inorganica Chimica Acta
;
_journal_page_first 227
_journal_page_last 235
_journal_volume 399
_journal_year 2013
_chemical_formula_sum 'C16 H26 N4 Ni O8'
_chemical_formula_weight 461.12
_space_group_IT_number 61
_symmetry_cell_setting orthorhombic
_symmetry_space_group_name_Hall '-P 2ac 2ab'
_symmetry_space_group_name_H-M 'P b c a'
_atom_sites_solution_hydrogens geom
_atom_sites_solution_primary direct
_atom_sites_solution_secondary difmap
_cell_angle_alpha 90.00
_cell_angle_beta 90.00
_cell_angle_gamma 90.00
_cell_formula_units_Z 4
_cell_length_a 8.884(3)
_cell_length_b 12.611(4)
_cell_length_c 15.885(6)
_cell_measurement_temperature 293(2)
_cell_volume 1779.7(11)
_computing_cell_refinement 'Bruker XSCANS'
_computing_data_collection 'Bruker XSCANS'
_computing_data_reduction 'Bruker SHELXTL'
_computing_molecular_graphics 'Bruker SHELXTL'
_computing_publication_material 'Bruker SHELXTL'
_computing_structure_refinement 'SHELXL-97 (Sheldrick, 1997)'
_computing_structure_solution 'SHELXS-97 (Sheldrick, 1990)'
_diffrn_ambient_temperature 293(2)
_diffrn_measured_fraction_theta_full 0.997
_diffrn_measured_fraction_theta_max 0.997
_diffrn_measurement_device_type 'Bruker Smatr 1000 APEX II'
_diffrn_measurement_method '\w scans'
_diffrn_radiation_monochromator graphite
_diffrn_radiation_source 'fine-focus sealed tube'
_diffrn_radiation_type MoK\a
_diffrn_radiation_wavelength 0.71073
_diffrn_reflns_av_R_equivalents 0.0815
_diffrn_reflns_av_sigmaI/netI 0.0614
_diffrn_reflns_limit_h_max 8
_diffrn_reflns_limit_h_min -10
_diffrn_reflns_limit_k_max 14
_diffrn_reflns_limit_k_min -14
_diffrn_reflns_limit_l_max 18
_diffrn_reflns_limit_l_min -16
_diffrn_reflns_number 8154
_diffrn_reflns_theta_full 24.88
_diffrn_reflns_theta_max 24.88
_diffrn_reflns_theta_min 2.56
_exptl_absorpt_coefficient_mu 1.148
_exptl_absorpt_correction_T_max 0.9127
_exptl_absorpt_correction_T_min 0.8822
_exptl_absorpt_correction_type empirical
_exptl_absorpt_process_details SADABS
_exptl_crystal_colour green
_exptl_crystal_density_diffrn 1.721
_exptl_crystal_density_method 'not measured'
_exptl_crystal_description block
_exptl_crystal_F_000 968
_exptl_crystal_size_max 0.11
_exptl_crystal_size_mid 0.10
_exptl_crystal_size_min 0.08
_refine_diff_density_max 0.880
_refine_diff_density_min -0.426
_refine_diff_density_rms 0.090
_refine_ls_extinction_method none
_refine_ls_goodness_of_fit_ref 1.044
_refine_ls_hydrogen_treatment constr
_refine_ls_matrix_type full
_refine_ls_number_parameters 133
_refine_ls_number_reflns 1543
_refine_ls_number_restraints 0
_refine_ls_restrained_S_all 1.044
_refine_ls_R_factor_all 0.1043
_refine_ls_R_factor_gt 0.0577
_refine_ls_shift/su_max 0.001
_refine_ls_shift/su_mean 0.000
_refine_ls_structure_factor_coef Fsqd
_refine_ls_weighting_details 'calc w=1/[\s^2^(Fo^2^)+(0.0527P)^2^+5.5457P] where P=(Fo^2^+2Fc^2^)/3'
_refine_ls_weighting_scheme calc
_refine_ls_wR_factor_gt 0.1247
_refine_ls_wR_factor_ref 0.1473
_reflns_number_gt 943
_reflns_number_total 1543
_reflns_threshold_expression >2sigma(I)
_cod_data_source_file ICA-2013-399-227-235-3.CIF
_cod_data_source_block 1
_cod_original_cell_volume 1779.6(11)
_cod_original_sg_symbol_H-M Pbca
_cod_database_code 1516905

loop_
_symmetry_equiv_pos_as_xyz
'x, y, z'
'-x+1/2, -y, z+1/2'
'-x, y+1/2, -z+1/2'
'x+1/2, -y+1/2, -z'
'-x, -y, -z'
'x-1/2, y, -z-1/2'
'x, -y-1/2, z-1/2'
'-x-1/2, y-1/2, z'

loop_
_atom_site_label
_atom_site_type_symbol
_atom_site_fract_x
_atom_site_fract_y
_atom_site_fract_z
_atom_site_U_iso_or_equiv
_atom_site_adp_type
_atom_site_occupancy
_atom_site_symmetry_multiplicity
_atom_site_calc_flag
_atom_site_refinement_flags
Ni1 Ni 0.0000 0.5000 0.0000 0.0283(3) Uani 1 2 d S
N1 N 0.1996(5) 0.4020(4) 0.0188(3) 0.0401(13) Uani 1 1 d .
N2 N 0.2356(6) 0.3354(4) 0.1939(3) 0.0455(14) Uani 1 1 d .
H2A H 0.2009 0.3368 0.2471 0.055 Uiso 1 1 calc R
H2B H 0.3199 0.2958 0.1931 0.055 Uiso 1 1 calc R
O1 O 0.0529(4) 0.6064(3) 0.0924(3) 0.0385(10) Uani 1 1 d .
O2 O 0.0117(6) 0.7143(4) 0.1994(3) 0.0656(15) Uani 1 1 d .
O3 O -0.3491(5) 0.4378(4) 0.1543(3) 0.0559(13) Uani 1 1 d .
O4 O -0.1461(4) 0.4210(3) 0.0759(3) 0.0387(10) Uani 1 1 d .
C1 C -0.0332(7) 0.6596(5) 0.1393(4) 0.0409(16) Uani 1 1 d .
C2 C -0.2021(7) 0.6604(5) 0.1281(5) 0.0552(19) Uani 1 1 d .
H2C H -0.2471 0.6480 0.1828 0.066 Uiso 1 1 calc R
H2D H -0.2310 0.7313 0.1108 0.066 Uiso 1 1 calc R
C3 C -0.2697(7) 0.5864(5) 0.0694(4) 0.0498(17) Uani 1 1 d .
H3 H -0.3770 0.6037 0.0649 0.060 Uiso 1 1 calc R
C4 C -0.2565(7) 0.4713(5) 0.1036(4) 0.0368(15) Uani 1 1 d .
C5 C 0.3156(7) 0.4475(6) 0.0758(4) 0.0524(19) Uani 1 1 d .
H5A H 0.3342 0.5206 0.0599 0.063 Uiso 1 1 calc R
H5B H 0.4088 0.4085 0.0687 0.063 Uiso 1 1 calc R
C6 C 0.2707(8) 0.4439(5) 0.1662(4) 0.0532(19) Uani 1 1 d .
H6A H 0.3520 0.4720 0.2004 0.064 Uiso 1 1 calc R
H6B H 0.1832 0.4886 0.1746 0.064 Uiso 1 1 calc R
C7 C 0.1210(8) 0.2870(5) 0.1382(4) 0.0520(18) Uani 1 1 d .
H7A H 0.0262 0.3243 0.1444 0.062 Uiso 1 1 calc R
H7B H 0.1054 0.2135 0.1540 0.062 Uiso 1 1 calc R
C8 C 0.1727(8) 0.2928(5) 0.0471(4) 0.0552(19) Uani 1 1 d .
H8A H 0.2648 0.2522 0.0409 0.066 Uiso 1 1 calc R
H8B H 0.0968 0.2606 0.0114 0.066 Uiso 1 1 calc R

loop_
_atom_site_aniso_label
_atom_site_aniso_U_11
_atom_site_aniso_U_22
_atom_site_aniso_U_33
_atom_site_aniso_U_23
_atom_site_aniso_U_13
_atom_site_aniso_U_12
Ni1 0.0217(5) 0.0335(5) 0.0298(5) 0.0007(5) 0.0019(5) 0.0040(5)
N1 0.036(3) 0.058(3) 0.026(3) 0.008(2) 0.004(2) 0.019(3)
N2 0.044(3) 0.065(4) 0.027(3) 0.007(3) 0.002(2) 0.018(3)
O1 0.029(2) 0.046(3) 0.041(2) -0.007(2) -0.0027(19) 0.0040(19)
O2 0.075(4) 0.065(3) 0.057(3) -0.024(3) 0.016(3) -0.035(3)
O3 0.033(3) 0.094(4) 0.041(3) 0.012(3) 0.007(2) -0.011(2)
O4 0.031(2) 0.038(2) 0.047(3) 0.009(2) 0.008(2) 0.0051(19)
C1 0.032(4) 0.040(4) 0.051(4) 0.003(3) 0.002(3) -0.008(3)
C2 0.040(4) 0.046(4) 0.079(5) -0.007(4) 0.001(4) 0.010(3)
C3 0.033(4) 0.046(4) 0.071(5) -0.009(4) -0.009(3) 0.009(3)
C4 0.028(3) 0.038(4) 0.044(4) -0.002(3) -0.009(3) -0.006(3)
C5 0.030(4) 0.077(5) 0.050(4) 0.022(4) -0.004(3) 0.003(3)
C6 0.047(4) 0.063(5) 0.049(4) 0.014(4) -0.014(3) -0.001(4)
C7 0.051(4) 0.047(4) 0.058(5) 0.018(4) -0.008(4) 0.003(3)
C8 0.058(5) 0.059(5) 0.048(4) 0.004(4) -0.017(4) 0.017(4)

loop_
_atom_type_symbol
_atom_type_description
_atom_type_scat_dispersion_real
_atom_type_scat_dispersion_imag
_atom_type_scat_source
C C 0.0033 0.0016 'International Tables Vol C Tables 4.2.6.8 and 6.1.1.4'
H H 0.0000 0.0000 'International Tables Vol C Tables 4.2.6.8 and 6.1.1.4'
N N 0.0061 0.0033 'International Tables Vol C Tables 4.2.6.8 and 6.1.1.4'
O O 0.0106 0.0060 'International Tables Vol C Tables 4.2.6.8 and 6.1.1.4'
Ni Ni 0.3393 1.1124 'International Tables Vol C Tables 4.2.6.8 and 6.1.1.4'

loop_
_geom_angle_atom_site_label_1
_geom_angle_atom_site_label_2
_geom_angle_atom_site_label_3
_geom_angle
_geom_angle_site_symmetry_1
_geom_angle_site_symmetry_3
O4 Ni1 O4 180.0 5_565 .
O4 Ni1 O1 87.56(17) 5_565 .
O4 Ni1 O1 92.44(17) . .
O4 Ni1 O1 92.44(17) 5_565 5_565
O4 Ni1 O1 87.56(17) . 5_565
O1 Ni1 O1 180.00(16) . 5_565
O4 Ni1 N1 99.21(17) 5_565 5_565
O4 Ni1 N1 80.79(17) . 5_565
O1 Ni1 N1 85.04(17) . 5_565
O1 Ni1 N1 94.96(17) 5_565 5_565
O4 Ni1 N1 80.79(17) 5_565 .
O4 Ni1 N1 99.21(17) . .
O1 Ni1 N1 94.96(17) . .
O1 Ni1 N1 85.04(17) 5_565 .
N1 Ni1 N1 180.0(2) 5_565 .
C8 N1 C5 106.7(5) . .
C8 N1 C3 115.7(5) . 5_565
C5 N1 C3 103.7(5) . 5_565
C8 N1 Ni1 116.2(4) . .
C5 N1 Ni1 115.4(4) . .
C3 N1 Ni1 98.6(3) 5_565 .
C6 N2 C7 110.5(5) . .
C6 N2 H2A 109.6 . .
C7 N2 H2A 109.6 . .
C6 N2 H2B 109.6 . .
C7 N2 H2B 109.6 . .
H2A N2 H2B 108.1 . .
C1 O1 Ni1 129.3(4) . .
C4 O4 Ni1 117.5(4) . .
O2 C1 O1 123.6(6) . .
O2 C1 C2 113.9(6) . .
O1 C1 C2 122.5(6) . .
C3 C2 C1 118.9(6) . .
C3 C2 H2C 107.6 . .
C1 C2 H2C 107.6 . .
C3 C2 H2D 107.6 . .
C1 C2 H2D 107.6 . .
H2C C2 H2D 107.0 . .
C2 C3 N1 110.9(6) . 5_565
C2 C3 C4 110.2(6) . .
N1 C3 C4 112.1(5) 5_565 .
C2 C3 H3 107.8 . .
N1 C3 H3 107.8 5_565 .
C4 C3 H3 107.8 . .
O3 C4 O4 125.7(6) . .
O3 C4 C3 120.0(6) . .
O4 C4 C3 114.3(5) . .
N1 C5 C6 112.9(5) . .
N1 C5 H5A 109.0 . .
C6 C5 H5A 109.0 . .
N1 C5 H5B 109.0 . .
C6 C5 H5B 109.0 . .
H5A C5 H5B 107.8 . .
N2 C6 C5 111.9(6) . .
N2 C6 H6A 109.2 . .
C5 C6 H6A 109.2 . .
N2 C6 H6B 109.2 . .
C5 C6 H6B 109.2 . .
H6A C6 H6B 107.9 . .
N2 C7 C8 110.0(5) . .
N2 C7 H7A 109.7 . .
C8 C7 H7A 109.7 . .
N2 C7 H7B 109.7 . .
C8 C7 H7B 109.7 . .
H7A C7 H7B 108.2 . .
N1 C8 C7 112.7(6) . .
N1 C8 H8A 109.1 . .
C7 C8 H8A 109.1 . .
N1 C8 H8B 109.1 . .
C7 C8 H8B 109.1 . .
H8A C8 H8B 107.8 . .

loop_
_geom_bond_atom_site_label_1
_geom_bond_atom_site_label_2
_geom_bond_distance
_geom_bond_site_symmetry_2
Ni1 O4 2.033(4) 5_565
Ni1 O4 2.033(4) .
Ni1 O1 2.044(4) .
Ni1 O1 2.044(4) 5_565
Ni1 N1 2.182(5) 5_565
Ni1 N1 2.182(5) .
N1 C8 1.469(8) .
N1 C5 1.487(8) .
N1 C3 1.541(8) 5_565
N2 C6 1.472(8) .
N2 C7 1.481(8) .
N2 H2A 0.9000 .
N2 H2B 0.9000 .
O1 C1 1.260(7) .
O2 C1 1.245(7) .
O3 C4 1.226(7) .
O4 C4 1.248(7) .
C1 C2 1.511(8) .
C2 C3 1.449(9) .
C2 H2C 0.9700 .
C2 H2D 0.9700 .
C3 N1 1.541(8) 5_565
C3 C4 1.555(9) .
C3 H3 0.9800 .
C5 C6 1.491(9) .
C5 H5A 0.9700 .
C5 H5B 0.9700 .
C6 H6A 0.9700 .
C6 H6B 0.9700 .
C7 C8 1.519(9) .
C7 H7A 0.9700 .
C7 H7B 0.9700 .
C8 H8A 0.9700 .
C8 H8B 0.9700 .
